data_7200575
loop_
_publ_author_name
'Pan, Zhao-Rui'
'Yao, Xiao-Qiang'
'Zheng, He-Gen'
'Li, Yi-Zhi'
'Guo, Zi-Jian'
'Batten, Stuart R.'

_publ_section_title
;
 Unusual three-dimensional coordination networks with [WS4Cu6] cluster
 nodes and \a-C3N4 topology
;
_journal_issue 4
_journal_name_full CrystEngComm
_journal_page_first 605
_journal_paper_doi 10.1039/b818381c
_journal_volume 11
_journal_year 2009
_chemical_formula_sum 'C32 H50.67 Br4 Cu6 N24 O13.33 S4 W'
_chemical_formula_weight 1997.94
_chemical_name_systematic
;
?
;
_space_group_IT_number 220
_symmetry_cell_setting cubic
_symmetry_space_group_name_Hall 'I -4bd 2c 3'
_symmetry_space_group_name_H-M 'I -4 3 d'
_atom_sites_solution_hydrogens geom
_atom_sites_solution_primary direct
_atom_sites_solution_secondary difmap
_audit_creation_method SHELXL-97
_cell_angle_alpha 90.00
_cell_angle_beta 90.00
_cell_angle_gamma 90.00
_cell_formula_units_Z 12
_cell_length_a 30.0965(16)
_cell_length_b 30.0965(16)
_cell_length_c 30.0965(16)
_cell_measurement_reflns_used 6278
_cell_measurement_temperature 291(2)
_cell_measurement_theta_max 19.10
_cell_measurement_theta_min 2.14
_cell_volume 27261(3)
_computing_cell_refinement SMART
_computing_data_collection 'SMART (Bruker, 2000)'
_computing_data_reduction 'SAINT (Bruker, 2000)'
_computing_molecular_graphics SHELXTL
_computing_publication_material SHELXTL
_computing_structure_refinement 'SHELXL-97 (Sheldrick, 1997)'
_computing_structure_solution 'SHELXS-97 (Sheldrick, 1990)'
_diffrn_ambient_temperature 291(2)
_diffrn_measured_fraction_theta_full 1.000
_diffrn_measured_fraction_theta_max 1.000
_diffrn_measurement_device_type 'Bruker Smart Apex CCD'
_diffrn_measurement_method 'phi and omega scans'
_diffrn_radiation_monochromator graphite
_diffrn_radiation_source 'fine-focus sealed tube'
_diffrn_radiation_type MoK\a
_diffrn_radiation_wavelength 0.71073
_diffrn_reflns_av_R_equivalents 0.0904
_diffrn_reflns_av_sigmaI/netI 0.0312
_diffrn_reflns_limit_h_max 36
_diffrn_reflns_limit_h_min -37
_diffrn_reflns_limit_k_max 37
_diffrn_reflns_limit_k_min -35
_diffrn_reflns_limit_l_max 37
_diffrn_reflns_limit_l_min -19
_diffrn_reflns_number 69241
_diffrn_reflns_theta_full 26.00
_diffrn_reflns_theta_max 26.00
_diffrn_reflns_theta_min 1.66
_exptl_absorpt_coefficient_mu 4.539
_exptl_absorpt_correction_T_max 0.44
_exptl_absorpt_correction_T_min 0.34
_exptl_absorpt_correction_type multi-scan
_exptl_absorpt_process_details 'SADABS; Bruker, 2000'
_exptl_crystal_colour red
_exptl_crystal_density_diffrn 1.460
_exptl_crystal_density_method 'not measured'
_exptl_crystal_description prism
_exptl_crystal_F_000 11632
_exptl_crystal_size_max 0.24
_exptl_crystal_size_mid 0.20
_exptl_crystal_size_min 0.18
_refine_diff_density_max 1.509
_refine_diff_density_min -1.874
_refine_diff_density_rms 0.107
_refine_ls_abs_structure_details 'Flack H D (1983), Acta Cryst. A39, 876-881'
_refine_ls_abs_structure_Flack 0.040(16)
_refine_ls_extinction_method none
_refine_ls_goodness_of_fit_ref 1.027
_refine_ls_hydrogen_treatment constr
_refine_ls_matrix_type full
_refine_ls_number_parameters 236
_refine_ls_number_reflns 4477
_refine_ls_number_restraints 0
_refine_ls_restrained_S_all 1.027
_refine_ls_R_factor_all 0.0562
_refine_ls_R_factor_gt 0.0528
_refine_ls_shift/su_max 0.000
_refine_ls_shift/su_mean 0.000
_refine_ls_structure_factor_coef Fsqd
_refine_ls_weighting_details 'calc w=1/[\s^2^(Fo^2^)+(0.0422P)^2^+426.2559P] where P=(Fo^2^+2Fc^2^)/3'
_refine_ls_weighting_scheme calc
_refine_ls_wR_factor_gt 0.1182
_refine_ls_wR_factor_ref 0.1196
_reflns_number_gt 4208
_reflns_number_total 4477
_reflns_threshold_expression >2sigma(I)
_cod_data_source_file b818381c.txt
_cod_data_source_block 71012dm
_cod_depositor_comments
;
The following automatic conversions were performed:
'_symmetry_cell_setting' value 'Cubic' changed to 'cubic' according to
'/home/saulius/struct/CIF-dictionaries/cif_core.dic' dictionary named
'cif_core.dic' version 2.4.1 from 2010-06-29.

Automatic conversion script
Id: cif_fix_enum 1527 2010-12-29 10:47:43Z saulius 
;
_cod_original_sg_symbol_H-M 'I-43d '
_cod_database_code 7200575

loop_
_symmetry_equiv_pos_as_xyz
'x, y, z'
'-x+1/2, -y, z+1/2'
'-x, y+1/2, -z+1/2'
'x+1/2, -y+1/2, -z'
'z, x, y'
'z+1/2, -x+1/2, -y'
'-z+1/2, -x, y+1/2'
'-z, x+1/2, -y+1/2'
'y, z, x'
'-y, z+1/2, -x+1/2'
'y+1/2, -z+1/2, -x'
'-y+1/2, -z, x+1/2'
'y+1/4, x+1/4, z+1/4'
'-y+1/4, -x+3/4, z+3/4'
'y+3/4, -x+1/4, -z+3/4'
'-y+3/4, x+3/4, -z+1/4'
'x+1/4, z+1/4, y+1/4'
'-x+3/4, z+3/4, -y+1/4'
'-x+1/4, -z+3/4, y+3/4'
'x+3/4, -z+1/4, -y+3/4'
'z+1/4, y+1/4, x+1/4'
'z+3/4, -y+1/4, -x+3/4'
'-z+3/4, y+3/4, -x+1/4'
'-z+1/4, -y+3/4, x+3/4'
'x+1/2, y+1/2, z+1/2'
'-x+1, -y+1/2, z+1'
'-x+1/2, y+1, -z+1'
'x+1, -y+1, -z+1/2'
'z+1/2, x+1/2, y+1/2'
'z+1, -x+1, -y+1/2'
'-z+1, -x+1/2, y+1'
'-z+1/2, x+1, -y+1'
'y+1/2, z+1/2, x+1/2'
'-y+1/2, z+1, -x+1'
'y+1, -z+1, -x+1/2'
'-y+1, -z+1/2, x+1'
'y+3/4, x+3/4, z+3/4'
'-y+3/4, -x+5/4, z+5/4'
'y+5/4, -x+3/4, -z+5/4'
'-y+5/4, x+5/4, -z+3/4'
'x+3/4, z+3/4, y+3/4'
'-x+5/4, z+5/4, -y+3/4'
'-x+3/4, -z+5/4, y+5/4'
'x+5/4, -z+3/4, -y+5/4'
'z+3/4, y+3/4, x+3/4'
'z+5/4, -y+3/4, -x+5/4'
'-z+5/4, y+5/4, -x+3/4'
'-z+3/4, -y+5/4, x+5/4'

loop_
_atom_site_label
_atom_site_type_symbol
_atom_site_fract_x
_atom_site_fract_y
_atom_site_fract_z
_atom_site_U_iso_or_equiv
_atom_site_adp_type
_atom_site_occupancy
_atom_site_symmetry_multiplicity
_atom_site_calc_flag
_atom_site_refinement_flags
_atom_site_disorder_assembly
_atom_site_disorder_group
C1 C 0.1863(3) 0.8501(3) 0.7729(3) 0.041(2) Uani 1 1 d . . .
H1A H 0.1698 0.8445 0.7475 0.049 Uiso 1 1 calc R . .
C2 C 0.2131(3) 0.8809(3) 0.8320(3) 0.048(2) Uani 1 1 d . . .
H2A H 0.2170 0.9003 0.8557 0.058 Uiso 1 1 calc R . .
C3 C 0.2408(3) 0.8458(3) 0.8234(3) 0.047(2) Uani 1 1 d . . .
H3A H 0.2666 0.8375 0.8382 0.056 Uiso 1 1 calc R . .
C4 C 0.2363(3) 0.7887(3) 0.7654(3) 0.043(2) Uani 1 1 d . . .
C5 C 0.2617(3) 0.9163(3) 0.7178(3) 0.041(2) Uani 1 1 d . . .
H5A H 0.2417 0.9117 0.6947 0.049 Uiso 1 1 calc R . .
C6 C 0.2947(3) 0.9451(3) 0.7727(3) 0.041(2) Uani 1 1 d . . .
H6A H 0.3024 0.9653 0.7949 0.050 Uiso 1 1 calc R . .
C7 C 0.3180(3) 0.9093(3) 0.7618(3) 0.049(3) Uani 1 1 d . . .
H7A H 0.3433 0.8981 0.7756 0.059 Uiso 1 1 calc R . .
C8 C 0.3081(3) 0.8548(3) 0.7006(3) 0.041(2) Uani 1 1 d . . .
Br1 Br 0.09383(3) 0.91187(3) 0.87570(3) 0.0487(2) Uani 1 1 d . . .
Cu1 Cu 0.13027(4) 0.92955(4) 0.80616(4) 0.0413(3) Uani 1 1 d . . .
Cu2 Cu 0.21371(5) 1.0000 0.7500 0.0443(4) Uani 1 2 d S . .
N1 N 0.1793(3) 0.8844(3) 0.8021(3) 0.051(2) Uani 1 1 d . . .
N2 N 0.2211(3) 0.8261(3) 0.7873(2) 0.0407(17) Uani 1 1 d . . .
N3 N 0.2156(3) 0.7745(3) 0.7302(3) 0.0448(19) Uani 1 1 d . . .
N4 N 0.2584(3) 0.9478(3) 0.7469(3) 0.0471(18) Uani 1 1 d . . .
N5 N 0.2959(3) 0.8922(3) 0.7249(3) 0.0458(19) Uani 1 1 d . . .
N6 N 0.2827(3) 0.8439(3) 0.6694(3) 0.051(2) Uani 1 1 d . . .
O1 O 0.2720(6) 0.9561(6) 0.6120(6) 0.055(5) Uani 0.40 1 d P . .
H1B H 0.2526 0.9730 0.6004 0.066 Uiso 0.40 1 d PR . .
H1C H 0.2936 0.9717 0.6216 0.066 Uiso 0.40 1 d PR . .
O2 O 0.3083(6) 0.9203(6) 0.5660(6) 0.058(5) Uani 0.40 1 d P . .
H2B H 0.3184 0.9375 0.5460 0.069 Uiso 0.40 1 d PR . .
H2D H 0.2916 0.9008 0.5541 0.069 Uiso 0.40 1 d PR . .
O3 O 0.2202(6) 0.9200(6) 0.5581(6) 0.057(5) Uani 0.40 1 d P . .
H3B H 0.2121 0.9041 0.5362 0.068 Uiso 0.40 1 d PR . .
H3D H 0.2112 0.9465 0.5542 0.068 Uiso 0.40 1 d PR . .
O4 O 0.0438(6) 0.7579(6) 0.6217(6) 0.059(5) Uani 0.40 1 d P . .
H4A H 0.0570 0.7371 0.6079 0.089 Uiso 0.40 1 d PR . .
H4C H 0.0355 0.7777 0.6033 0.089 Uiso 0.40 1 d PR . .
O5 O 0.0273(7) 0.7471(8) 0.6904(5) 0.065(5) Uani 0.40 1 d P . .
H5B H 0.0070 0.7275 0.6921 0.079 Uiso 0.40 1 d PR . .
H5D H 0.0179 0.7713 0.7015 0.079 Uiso 0.40 1 d PR . .
O6 O 0.0989(6) 0.7474(6) 0.7208(6) 0.054(4) Uani 0.40 1 d P . .
H6C H 0.1135 0.7262 0.7091 0.065 Uiso 0.40 1 d PR . .
H6D H 0.1121 0.7719 0.7156 0.065 Uiso 0.40 1 d PR . .
O7 O 0.1080(8) 0.7403(7) 0.8185(9) 0.058(6) Uani 0.30 1 d P . .
H7E H 0.1056 0.7423 0.7905 0.070 Uiso 0.30 1 d PR . .
H7C H 0.0957 0.7625 0.8308 0.070 Uiso 0.30 1 d PR . .
O8 O 0.1480(8) 0.7988(9) 0.8725(9) 0.063(7) Uani 0.30 1 d P . .
H8A H 0.1465 0.7897 0.8992 0.076 Uiso 0.30 1 d PR . .
H8B H 0.1751 0.8012 0.8649 0.076 Uiso 0.30 1 d PR . .
O9 O 0.3776(2) 0.8776(2) 0.6224(2) 0.053(3) Uani 1 3 d S . .
H9B H 0.3740 0.9009 0.6068 0.063 Uiso 0.33 1 d PR . .
H9C H 0.4013 0.8800 0.6376 0.063 Uiso 0.33 1 d PR . .
S1 S 0.08234(7) 0.93805(7) 0.74718(8) 0.0364(4) Uani 1 1 d . . .
W1 W 0.1250 1.0000 0.7500 0.03308(15) Uani 1 4 d S . .

loop_
_atom_site_aniso_label
_atom_site_aniso_U_11
_atom_site_aniso_U_22
_atom_site_aniso_U_33
_atom_site_aniso_U_23
_atom_site_aniso_U_13
_atom_site_aniso_U_12
C1 0.045(5) 0.039(5) 0.039(5) -0.009(4) 0.006(4) -0.008(4)
C2 0.054(6) 0.042(5) 0.048(5) -0.001(4) 0.016(5) -0.007(4)
C3 0.040(5) 0.043(5) 0.057(6) -0.020(4) 0.009(4) -0.005(4)
C4 0.049(6) 0.041(5) 0.040(5) -0.001(4) 0.013(4) -0.004(4)
C5 0.038(5) 0.043(5) 0.041(5) -0.007(4) 0.013(4) -0.010(4)
C6 0.044(5) 0.038(5) 0.043(5) -0.008(4) 0.003(4) -0.010(4)
C7 0.051(6) 0.046(5) 0.052(6) -0.021(4) 0.015(4) -0.020(4)
C8 0.042(5) 0.043(5) 0.038(5) -0.009(4) 0.006(4) -0.007(4)
Br1 0.0477(5) 0.0493(6) 0.0492(5) 0.0002(5) 0.0171(4) 0.0127(4)
Cu1 0.0391(6) 0.0461(6) 0.0388(6) -0.0020(5) 0.0031(5) 0.0049(5)
Cu2 0.0429(8) 0.0403(9) 0.0498(9) -0.0011(8) 0.000 0.000
N1 0.048(5) 0.051(5) 0.055(5) -0.009(4) 0.011(4) 0.002(4)
N2 0.041(4) 0.043(4) 0.038(4) 0.002(3) 0.010(3) 0.007(3)
N3 0.044(4) 0.043(4) 0.048(5) -0.011(4) 0.010(4) -0.005(3)
N4 0.048(5) 0.045(4) 0.049(5) -0.006(4) 0.009(4) -0.006(3)
N5 0.047(5) 0.052(5) 0.039(4) 0.002(4) 0.010(4) 0.003(4)
N6 0.056(5) 0.049(5) 0.049(5) -0.011(4) 0.007(4) -0.007(4)
O1 0.044(10) 0.075(13) 0.045(10) 0.016(9) -0.008(8) -0.021(9)
O2 0.051(10) 0.064(12) 0.059(11) 0.029(9) -0.004(8) -0.014(9)
O3 0.057(11) 0.061(11) 0.052(10) 0.018(9) -0.016(9) -0.021(9)
O4 0.070(12) 0.051(10) 0.057(11) 0.007(9) 0.007(10) -0.009(9)
O5 0.079(13) 0.087(14) 0.030(8) 0.002(10) 0.002(8) 0.004(12)
O6 0.058(11) 0.050(10) 0.054(10) -0.011(9) 0.013(8) 0.001(8)
O7 0.068(16) 0.031(12) 0.075(17) -0.016(11) 0.018(13) -0.008(10)
O8 0.045(13) 0.079(18) 0.065(16) 0.024(14) -0.013(12) -0.023(12)
O9 0.053(3) 0.053(3) 0.053(3) -0.005(4) -0.005(4) 0.005(4)
S1 0.0350(10) 0.0278(9) 0.0463(12) -0.0004(9) -0.0002(10) 0.0001(8)
W1 0.0330(3) 0.0331(2) 0.0331(2) 0.000 0.000 0.000

loop_
_atom_type_symbol
_atom_type_description
_atom_type_scat_dispersion_real
_atom_type_scat_dispersion_imag
_atom_type_scat_source
C C 0.0033 0.0016 'International Tables Vol C Tables 4.2.6.8 and 6.1.1.4'
H H 0.0000 0.0000 'International Tables Vol C Tables 4.2.6.8 and 6.1.1.4'
N N 0.0061 0.0033 'International Tables Vol C Tables 4.2.6.8 and 6.1.1.4'
O O 0.0106 0.0060 'International Tables Vol C Tables 4.2.6.8 and 6.1.1.4'
S S 0.1246 0.1234 'International Tables Vol C Tables 4.2.6.8 and 6.1.1.4'
Cu Cu 0.3201 1.2651 'International Tables Vol C Tables 4.2.6.8 and 6.1.1.4'
W W -0.8490 6.8722 'International Tables Vol C Tables 4.2.6.8 and 6.1.1.4'
Br Br -0.2901 2.4595 'International Tables Vol C Tables 4.2.6.8 and 6.1.1.4'

loop_
_geom_angle_atom_site_label_1
_geom_angle_atom_site_label_2
_geom_angle_atom_site_label_3
_geom_angle
_geom_angle_site_symmetry_1
_geom_angle_site_symmetry_3
_geom_angle_publ_flag
N2 C1 N1 108.6(8) . . ?
N2 C1 H1A 125.7 . . ?
N1 C1 H1A 125.7 . . ?
N1 C2 C3 112.9(9) . . ?
N1 C2 H2A 123.5 . . ?
C3 C2 H2A 123.5 . . ?
C2 C3 N2 102.7(9) . . ?
C2 C3 H3A 128.7 . . ?
N2 C3 H3A 128.7 . . ?
N3 C4 N2 119.8(9) . . ?
N3 C4 N3 126.2(9) . 11_466 ?
N2 C4 N3 114.0(9) . 11_466 ?
N5 C5 N4 111.3(9) . . ?
N5 C5 H5A 124.3 . . ?
N4 C5 H5A 124.3 . . ?
C7 C6 N4 109.5(9) . . ?
C7 C6 H6A 125.3 . . ?
N4 C6 H6A 125.3 . . ?
C6 C7 N5 104.2(10) . . ?
C6 C7 H7A 127.9 . . ?
N5 C7 H7A 127.9 . . ?
N6 C8 N5 116.3(9) . . ?
N6 C8 N6 127.2(10) . 11_466 ?
N5 C8 N6 115.9(9) . 11_466 ?
N1 Cu1 S1 119.3(3) . . ?
N1 Cu1 S1 103.9(3) . 42_446 ?
S1 Cu1 S1 105.24(11) . 42_446 ?
N1 Cu1 Br1 103.7(3) . . ?
S1 Cu1 Br1 114.02(8) . . ?
S1 Cu1 Br1 110.22(7) 42_446 . ?
N1 Cu1 W1 122.2(3) . . ?
S1 Cu1 W1 52.89(6) . . ?
S1 Cu1 W1 52.65(6) 42_446 . ?
Br1 Cu1 W1 133.06(5) . . ?
N4 Cu2 N4 99.0(4) 28_466 . ?
N4 Cu2 S1 113.3(2) 28_466 19_564 ?
N4 Cu2 S1 112.2(2) . 19_564 ?
N4 Cu2 S1 112.2(2) 28_466 42_446 ?
N4 Cu2 S1 113.3(2) . 42_446 ?
S1 Cu2 S1 106.80(12) 19_564 42_446 ?
N4 Cu2 W1 130.5(2) 28_466 . ?
N4 Cu2 W1 130.5(2) . . ?
S1 Cu2 W1 53.40(6) 19_564 . ?
S1 Cu2 W1 53.40(6) 42_446 . ?
C2 N1 C1 104.5(8) . . ?
C2 N1 Cu1 124.1(7) . . ?
C1 N1 Cu1 131.3(7) . . ?
C1 N2 C3 111.0(8) . . ?
C1 N2 C4 122.9(8) . . ?
C3 N2 C4 125.9(9) . . ?
C4 N3 C4 113.8(9) . 8_656 ?
C5 N4 C6 106.6(8) . . ?
C5 N4 Cu2 129.5(8) . . ?
C6 N4 Cu2 123.1(6) . . ?
C5 N5 C7 108.1(8) . . ?
C5 N5 C8 125.7(9) . . ?
C7 N5 C8 126.2(9) . . ?
C8 N6 C8 111.9(10) . 8_656 ?
H1B O1 H1C 109.5 . . ?
H2B O2 H2D 109.5 . . ?
H3B O3 H3D 109.5 . . ?
H4A O4 H4C 109.5 . . ?
O5 O5 H5B 50.1 26_464 . ?
O5 O5 H5D 65.1 26_464 . ?
H5B O5 H5D 109.5 . . ?
H6C O6 H6D 109.5 . . ?
H7E O7 H7C 109.8 . . ?
H8A O8 H8B 109.5 . . ?
H9B O9 H9C 109.4 . . ?
W1 S1 Cu1 72.99(7) . . ?
W1 S1 Cu2 71.13(7) . 42_446 ?
Cu1 S1 Cu2 115.77(10) . 42_446 ?
W1 S1 Cu1 72.41(7) . 19_564 ?
Cu1 S1 Cu1 112.28(9) . 19_564 ?
Cu2 S1 Cu1 105.05(9) 42_446 19_564 ?
S1 W1 S1 108.74(5) 19_564 . ?
S1 W1 S1 110.95(11) 19_564 42_446 ?
S1 W1 S1 108.74(5) . 42_446 ?
S1 W1 S1 108.74(5) 19_564 28_466 ?
S1 W1 S1 110.95(11) . 28_466 ?
S1 W1 S1 108.74(5) 42_446 28_466 ?
S1 W1 Cu2 55.48(5) 19_564 . ?
S1 W1 Cu2 124.52(5) . . ?
S1 W1 Cu2 55.48(5) 42_446 . ?
S1 W1 Cu2 124.52(5) 28_466 . ?
S1 W1 Cu2 124.52(5) 19_564 42_446 ?
S1 W1 Cu2 55.48(5) . 42_446 ?
S1 W1 Cu2 124.52(5) 42_446 42_446 ?
S1 W1 Cu2 55.48(5) 28_466 42_446 ?
Cu2 W1 Cu2 180.0 . 42_446 ?
S1 W1 Cu1 54.12(6) 19_564 19_564 ?
S1 W1 Cu1 54.94(6) . 19_564 ?
S1 W1 Cu1 130.71(6) 42_446 19_564 ?
S1 W1 Cu1 120.55(6) 28_466 19_564 ?
Cu2 W1 Cu1 93.35(3) . 19_564 ?
Cu2 W1 Cu1 86.65(3) 42_446 19_564 ?
S1 W1 Cu1 54.94(6) 19_564 28_466 ?
S1 W1 Cu1 130.71(6) . 28_466 ?
S1 W1 Cu1 120.55(6) 42_446 28_466 ?
S1 W1 Cu1 54.12(6) 28_466 28_466 ?
Cu2 W1 Cu1 86.65(3) . 28_466 ?
Cu2 W1 Cu1 93.35(3) 42_446 28_466 ?
Cu1 W1 Cu1 90.195(3) 19_564 28_466 ?
S1 W1 Cu1 130.71(6) 19_564 42_446 ?
S1 W1 Cu1 120.55(6) . 42_446 ?
S1 W1 Cu1 54.12(6) 42_446 42_446 ?
S1 W1 Cu1 54.94(6) 28_466 42_446 ?
Cu2 W1 Cu1 93.35(3) . 42_446 ?
Cu2 W1 Cu1 86.65(3) 42_446 42_446 ?
Cu1 W1 Cu1 173.30(5) 19_564 42_446 ?
Cu1 W1 Cu1 90.195(3) 28_466 42_446 ?
S1 W1 Cu1 120.55(6) 19_564 . ?
S1 W1 Cu1 54.12(6) . . ?
S1 W1 Cu1 54.94(6) 42_446 . ?
S1 W1 Cu1 130.71(6) 28_466 . ?
Cu2 W1 Cu1 86.65(3) . . ?
Cu2 W1 Cu1 93.35(3) 42_446 . ?
Cu1 W1 Cu1 90.195(3) 19_564 . ?
Cu1 W1 Cu1 173.30(5) 28_466 . ?
Cu1 W1 Cu1 90.195(3) 42_446 . ?

loop_
_geom_bond_atom_site_label_1
_geom_bond_atom_site_label_2
_geom_bond_distance
_geom_bond_site_symmetry_2
_geom_bond_publ_flag
C1 N2 1.344(12) . ?
C1 N1 1.371(12) . ?
C1 H1A 0.9300 . ?
C2 N1 1.361(14) . ?
C2 C3 1.370(14) . ?
C2 H2A 0.9300 . ?
C3 N2 1.372(12) . ?
C3 H3A 0.9300 . ?
C4 N3 1.302(12) . ?
C4 N2 1.382(12) . ?
C4 N3 1.404(12) 11_466 ?
C5 N5 1.277(13) . ?
C5 N4 1.294(11) . ?
C5 H5A 0.9300 . ?
C6 C7 1.327(14) . ?
C6 N4 1.345(13) . ?
C6 H6A 0.9300 . ?
C7 N5 1.393(13) . ?
C7 H7A 0.9300 . ?
C8 N6 1.255(12) . ?
C8 N5 1.393(12) . ?
C8 N6 1.394(13) 11_466 ?
Br1 Cu1 2.4221(15) . ?
Cu1 N1 2.010(9) . ?
Cu1 S1 2.302(3) . ?
Cu1 S1 2.332(3) 42_446 ?
Cu1 W1 2.7163(11) . ?
Cu2 N4 2.071(8) 28_466 ?
Cu2 N4 2.071(8) . ?
Cu2 S1 2.325(2) 19_564 ?
Cu2 S1 2.325(2) 42_446 ?
Cu2 W1 2.6699(16) . ?
N3 C4 1.404(12) 8_656 ?
N6 C8 1.394(13) 8_656 ?
O1 H1B 0.8499 . ?
O1 H1C 0.8501 . ?
O2 H2B 0.8499 . ?
O2 H2D 0.8500 . ?
O3 H3B 0.8499 . ?
O3 H3D 0.8500 . ?
O4 H4A 0.8501 . ?
O4 H4C 0.8500 . ?
O5 O5 1.65(4) 26_464 ?
O5 H5B 0.8501 . ?
O5 H5D 0.8500 . ?
O6 H6C 0.8500 . ?
O6 H6D 0.8501 . ?
O7 H7E 0.8501 . ?
O7 H7C 0.8502 . ?
O8 H8A 0.8499 . ?
O8 H8B 0.8501 . ?
O9 H9B 0.8504 . ?
O9 H9C 0.8498 . ?
S1 W1 2.265(2) . ?
S1 Cu2 2.325(2) 42_446 ?
S1 Cu1 2.332(3) 19_564 ?
W1 S1 2.265(2) 19_564 ?
W1 S1 2.265(2) 42_446 ?
W1 S1 2.265(2) 28_466 ?
W1 Cu2 2.6699(16) 42_446 ?
W1 Cu1 2.7163(11) 19_564 ?
W1 Cu1 2.7163(11) 28_466 ?
W1 Cu1 2.7163(11) 42_446 ?
